data_8104908
loop_
_publ_author_name
'Lin, Hui-Mei'
'Peng, Jia-Yin'
'Zou, Ting-Guang'
'Xu, Wan-Yi'
'Tao, Yi-Wen'
'Lai, Bao-Long'

_publ_section_title
;
 Crystal structure of 4-ethyl-3-phenylisoquinolin-1(2H)-one, C17H15NO
;
_journal_issue 1
_journal_name_full 'Zeitschrift f\"ur Kristallographie - New Crystal Structures'
_journal_page_first 155
_journal_page_last 156
_journal_paper_doi 10.1515/ncrs-2020-0422
_journal_volume 236
_journal_year 2021
_chemical_formula_moiety 'C17 H15 N O'
_chemical_formula_sum 'C17 H15 N O'
_chemical_formula_weight 249.30
_chemical_name_systematic
;
Crystal structure of 4-ethyl-3-phenylisoquinolin-1(2H)-one
;
_space_group_crystal_system monoclinic
_space_group_IT_number 15
_space_group_name_Hall '-C 2yc'
_space_group_name_H-M_alt 'C 1 2/c 1'
_atom_sites_solution_hydrogens geom
_atom_sites_solution_primary dual
_cell_angle_alpha 90.0
_cell_angle_beta 100.171(10)
_cell_angle_gamma 90.0
_cell_formula_units_Z 4
_cell_length_a 19.197(2)
_cell_length_b 8.0719(8)
_cell_length_c 16.6511(18)
_cell_measurement_reflns_used 2942
_cell_measurement_temperature 100.01(10)
_cell_measurement_theta_max 28.9270
_cell_measurement_theta_min 2.7290
_cell_volume 2539.6(5)
_computing_cell_refinement 'CrysAlisPro 1.171.38.43f (Rigaku OD, 2015)'
_computing_data_collection 'CrysAlisPro 1.171.38.43f (Rigaku OD, 2015)'
_computing_data_reduction 'CrysAlisPro 1.171.38.43f (Rigaku OD, 2015)'
_computing_molecular_graphics 'Olex2 1.3-alpha (Dolomanov et al., 2009)'
_computing_publication_material 'Olex2 1.3-alpha (Dolomanov et al., 2009)'
_computing_structure_refinement 'SHELXL 2018/3 (Sheldrick, 2015)'
_computing_structure_solution 'SHELXT 2018/2 (Sheldrick, 2018)'
_diffrn_ambient_environment N~2~
_diffrn_ambient_temperature 100.01(10)
_diffrn_detector 'CCD plate'
_diffrn_detector_area_resol_mean 5.2684
_diffrn_detector_type AtlasS2
_diffrn_measured_fraction_theta_full 0.9996
_diffrn_measured_fraction_theta_max 0.8572
_diffrn_measurement_device 'four-circle diffractometer'
_diffrn_measurement_device_type 'SuperNova, Dual, Cu at zero, AtlasS2'
_diffrn_measurement_method '\w scans'
_diffrn_radiation_monochromator mirror
_diffrn_radiation_probe x-ray
_diffrn_radiation_type 'Mo K\a'
_diffrn_radiation_wavelength 0.71073
_diffrn_reflns_av_R_equivalents 0.0245
_diffrn_reflns_av_unetI/netI 0.0399
_diffrn_reflns_Laue_measured_fraction_full 1.000
_diffrn_reflns_Laue_measured_fraction_max 1.000
_diffrn_reflns_limit_h_max 25
_diffrn_reflns_limit_h_min -22
_diffrn_reflns_limit_k_max 11
_diffrn_reflns_limit_k_min -10
_diffrn_reflns_limit_l_max 21
_diffrn_reflns_limit_l_min -22
_diffrn_reflns_number 6380
_diffrn_reflns_point_group_measured_fraction_full 1.000
_diffrn_reflns_point_group_measured_fraction_max 1.000
_diffrn_reflns_theta_full 26.3154
_diffrn_reflns_theta_max 29.3537
_diffrn_reflns_theta_min 2.1557
_diffrn_source 'SuperNova (Mo) X-ray Source'
_exptl_absorpt_coefficient_mu 0.000
_exptl_absorpt_correction_T_max 1.00000
_exptl_absorpt_correction_T_min 0.59037
_exptl_absorpt_correction_type multi-scan
_exptl_absorpt_process_details
;
CrysAlisPro 1.171.39.28b (Rigaku Oxford Diffraction, 2015)
Empirical absorption correction using spherical harmonics,
 implemented in SCALE3 ABSPACK scaling algorithm.
;
_exptl_crystal_colour Colorless
_exptl_crystal_density_diffrn 1.304
_exptl_crystal_description block
_exptl_crystal_F_000 1056.00
_exptl_crystal_size_max 0.120
_exptl_crystal_size_mid 0.110
_exptl_crystal_size_min 0.100
_refine_diff_density_max 0.211
_refine_diff_density_min -0.192
_refine_diff_density_rms 0.042
_refine_ls_abs_structure_details
;
 Flack x determined using 509 quotients [(I+)-(I-)]/[(I+)+(I-)]
 (Parsons, Flack and Wagner, Acta Crystallogr. B69 (2013) 249-259).
;
_refine_ls_extinction_coef 0.0110(8)
_refine_ls_extinction_method 'SHELXL-2018/3 (Sheldrick 2018)'
_refine_ls_goodness_of_fit_ref 1.032
_refine_ls_hydrogen_treatment constr
_refine_ls_matrix_type full
_refine_ls_number_parameters 174
_refine_ls_number_reflns 2244
_refine_ls_number_restraints 0
_refine_ls_restrained_S_all 1.032
_refine_ls_R_factor_all 0.0472
_refine_ls_R_factor_gt 0.0416
_refine_ls_shift/su_max 0.000
_refine_ls_shift/su_mean 0.000
_refine_ls_structure_factor_coef Fsqd
_refine_ls_weighting_details 'w=1/[\s^2^(Fo^2^)+(0.0549P)^2^+1.6835P] where P=(Fo^2^+2Fc^2^)/3'
_refine_ls_weighting_scheme calc
_refine_ls_wR_factor_gt 0.1053
_refine_ls_wR_factor_ref 0.1107
_reflns_Friedel_coverage 0.000
_reflns_Friedel_fraction_full .
_reflns_Friedel_fraction_max .
_reflns_number_gt 1973
_reflns_number_total 2244
_reflns_threshold_expression 'I >= 2\s(I)'
_cod_data_source_file suppl_j_ncrs-2020-0422_suppl.cif
_cod_data_source_block T05201
_cod_original_cell_volume 2539.6(4)
_cod_original_sg_symbol_H-M C2/c
_cod_database_code 8104908
_shelx_space_group_comment
;
The symmetry employed for this shelxl refinement is uniquely defined
by the following loop, which should always be used as a source of
symmetry information in preference to the above space-group names.
They are only intended as comments.
;
_shelx_estimated_absorpt_t_min 0.59037
_shelx_estimated_absorpt_t_max 1.00000

loop_
_space_group_symop_operation_xyz
'x, y, z'
'-x, y, -z+1/2'
'x+1/2, y+1/2, z'
'-x+1/2, y+1/2, -z+1/2'
'-x, -y, -z'
'x, -y, z-1/2'
'-x-1/2, -y-1/2, -z'
'x-1/2, -y-1/2, z-1/2'

loop_
_atom_site_label
_atom_site_type_symbol
_atom_site_fract_x
_atom_site_fract_y
_atom_site_fract_z
_atom_site_U_iso_or_equiv
_atom_site_adp_type
_atom_site_occupancy
_atom_site_site_symmetry_order
_atom_site_calc_flag
_atom_site_refinement_flags_posn
_atom_site_refinement_flags_adp
_atom_site_refinement_flags_occupancy
_atom_site_disorder_assembly
_atom_site_disorder_group
O1 O 0.49210(5) 0.86764(13) 0.41927(6) 0.0259(3) Uani 1 1 d . . . . .
N1 N 0.42616(6) 0.84912(15) 0.51924(7) 0.0209(3) Uani 1 1 d . . . . .
C1 C 0.39462(7) 0.52179(18) 0.48496(9) 0.0217(3) Uani 1 1 d . . . . .
H1 H 0.43562 0.951238 0.531248 0.025 Uiso 1 1 d . U . . .
C2 C 0.38299(8) 0.35252(19) 0.46581(10) 0.0264(4) Uani 1 1 d . . . . .
H2 H 0.359608 0.287055 0.498575 0.032 Uiso 1 1 d . U . . .
C3 C 0.40561(8) 0.28260(19) 0.39954(10) 0.0289(4) Uani 1 1 d . . . . .
H3 H 0.396969 0.170945 0.388111 0.035 Uiso 1 1 d . U . . .
C4 C 0.44125(8) 0.37619(19) 0.34927(10) 0.0277(4) Uani 1 1 d . . . . .
H4 H 0.454993 0.328375 0.303707 0.033 Uiso 1 1 d . U . . .
C5 C 0.45585(7) 0.53972(19) 0.36769(9) 0.0240(4) Uani 1 1 d . . . . .
H5 H 0.480984 0.602027 0.335478 0.029 Uiso 1 1 d . U . . .
C6 C 0.43305(7) 0.61337(18) 0.43489(9) 0.0207(3) Uani 1 1 d . . . . .
C7 C 0.45306(7) 0.78422(18) 0.45575(8) 0.0207(3) Uani 1 1 d . . . . .
C8 C 0.38463(7) 0.76458(18) 0.56651(8) 0.0197(3) Uani 1 1 d . . . . .
C9 C 0.36984(7) 0.60136(18) 0.55301(9) 0.0213(3) Uani 1 1 d . . . . .
C10 C 0.28846(8) 0.88532(19) 0.63265(10) 0.0276(4) Uani 1 1 d . . . . .
H10 H 0.255421 0.825061 0.596589 0.033 Uiso 1 1 d . U . . .
C11 C 0.26581(9) 0.9902(2) 0.68890(11) 0.0340(4) Uani 1 1 d . . . . .
H11 H 0.217787 1.000215 0.690366 0.041 Uiso 1 1 d . U . . .
C12 C 0.31462(9) 1.0797(2) 0.74261(10) 0.0343(4) Uani 1 1 d . . . . .
H12 H 0.299467 1.149893 0.780329 0.041 Uiso 1 1 d . U . . .
C13 C 0.38618(9) 1.06506(19) 0.74047(9) 0.0307(4) Uani 1 1 d . . . . .
H13 H 0.419011 1.12509 0.776891 0.037 Uiso 1 1 d . U . . .
C14 C 0.40882(8) 0.96117(18) 0.68415(9) 0.0245(4) Uani 1 1 d . . . . .
H14 H 0.456878 0.952515 0.682626 0.029 Uiso 1 1 d . U . . .
C15 C 0.36025(7) 0.86946(17) 0.62972(9) 0.0215(3) Uani 1 1 d . . . . .
C16 C 0.33272(8) 0.50005(19) 0.60948(10) 0.0271(4) Uani 1 1 d . . . . .
H16A H 0.333171 0.562445 0.65936 0.032 Uiso 1 1 d . U . . .
H16B H 0.359604 0.399318 0.623818 0.032 Uiso 1 1 d . U . . .
C17 C 0.25650(8) 0.4528(2) 0.57485(11) 0.0333(4) Uani 1 1 d . . . . .
H17A H 0.254585 0.400358 0.522754 0.050 Uiso 1 1 d . U . . .
H17B H 0.227607 0.550604 0.568467 0.050 Uiso 1 1 d . U . . .
H17C H 0.239269 0.377581 0.611505 0.050 Uiso 1 1 d . U . . .

loop_
_atom_site_aniso_label
_atom_site_aniso_U_11
_atom_site_aniso_U_22
_atom_site_aniso_U_33
_atom_site_aniso_U_23
_atom_site_aniso_U_13
_atom_site_aniso_U_12
O1 0.0309(6) 0.0256(6) 0.0230(6) -0.0007(4) 0.0093(5) -0.0072(4)
N1 0.0237(6) 0.0170(6) 0.0228(7) -0.0010(5) 0.0057(5) -0.0033(5)
C1 0.0164(7) 0.0224(8) 0.0252(8) -0.0001(6) 0.0003(6) 0.0000(6)
C2 0.0227(7) 0.0225(8) 0.0341(9) 0.0004(7) 0.0052(6) -0.0023(6)
C3 0.0251(8) 0.0217(8) 0.0392(9) -0.0071(7) 0.0036(7) -0.0002(6)
C4 0.0258(8) 0.0274(9) 0.0297(9) -0.0078(7) 0.0046(7) 0.0027(6)
C5 0.0210(7) 0.0275(8) 0.0233(8) 0.0004(6) 0.0037(6) 0.0010(6)
C6 0.0173(7) 0.0229(8) 0.0209(7) 0.0006(6) 0.0003(6) 0.0004(6)
C7 0.0195(7) 0.0249(8) 0.0171(7) 0.0022(6) 0.0016(6) -0.0005(6)
C8 0.0168(7) 0.0235(8) 0.0185(7) 0.0014(6) 0.0024(6) -0.0009(6)
C9 0.0184(7) 0.0235(8) 0.0213(8) 0.0005(6) 0.0020(6) -0.0019(6)
C10 0.0260(8) 0.0279(8) 0.0294(9) -0.0003(7) 0.0060(6) -0.0011(7)
C11 0.0330(9) 0.0346(9) 0.0379(10) 0.0045(8) 0.0158(8) 0.0065(7)
C12 0.0511(10) 0.0270(9) 0.0292(9) -0.0002(7) 0.0191(8) 0.0052(8)
C13 45.1(10) 25.7(9) 21.9(8) -1.3(7) 7.1(7) -5.2(7)
C14 27.5(7) 24.3(8) 22.0(8) 2.7(6) 5.1(6) -2.6(6)
C15 25.7(8) 20.0(7) 19.6(8) 3.2(6) 5.8(6) -0.5(6)
C16 30.3(8) 25.0(8) 26.7(8) -0.6(6) 7.4(7) -4.9(6)
C17 31.8(8) 33.8(9) 36.6(10) -3.1(7) 12.5(7) -11.4(7)

loop_
_atom_type_symbol
_atom_type_description
_atom_type_scat_dispersion_real
_atom_type_scat_dispersion_imag
_atom_type_scat_source
C C 0.0033 0.0016 'International Tables Vol C Tables 4.2.6.8 and 6.1.1.4'
H H 0.0000 0.0000 'International Tables Vol C Tables 4.2.6.8 and 6.1.1.4'
N N 0.0061 0.0033 'International Tables Vol C Tables 4.2.6.8 and 6.1.1.4'
O O 0.0106 0.0060 'International Tables Vol C Tables 4.2.6.8 and 6.1.1.4'

loop_
_geom_angle_atom_site_label_1
_geom_angle_atom_site_label_2
_geom_angle_atom_site_label_3
_geom_angle
_geom_angle_site_symmetry_1
_geom_angle_site_symmetry_3
C7 N1 C8 125.71(12) . .
C2 C1 C6 116.77(14) . .
C2 C1 C9 122.91(14) . .
C6 C1 C9 120.32(13) . .
C3 C2 C1 121.22(14) . .
C2 C3 C4 121.15(14) . .
C5 C4 C3 119.31(14) . .
C4 C5 C6 120.35(14) . .
C1 C6 C7 119.79(13) . .
C5 C6 C1 121.11(14) . .
C5 C6 C7 119.00(13) . .
O1 C7 N1 121.03(13) . .
O1 C7 C6 123.54(13) . .
N1 C7 C6 115.44(12) . .
N1 C8 C15 113.79(12) . .
C9 C8 N1 120.35(13) . .
C9 C8 C15 125.86(13) . .
C1 C9 C16 119.97(13) . .
C8 C9 C1 118.04(13) . .
C8 C9 C16 121.88(13) . .
C11 C10 C15 120.61(15) . .
C12 C11 C10 119.92(15) . .
C11 C12 C13 120.12(15) . .
C14 C13 C12 120.03(15) . .
C13 C14 C15 120.57(14) . .
C10 C15 C8 120.88(13) . .
C14 C15 C8 120.27(12) . .
C14 C15 C10 118.75(14) . .
C9 C16 C17 115.19(13) . .

loop_
_geom_bond_atom_site_label_1
_geom_bond_atom_site_label_2
_geom_bond_distance
_geom_bond_site_symmetry_2
O1 C7 1.2430(17) .
N1 C7 1.3606(18) .
N1 C8 1.3938(18) .
C1 C2 1.412(2) .
C1 C6 1.415(2) .
C1 C9 1.454(2) .
C2 C3 1.376(2) .
C3 C4 1.393(2) .
C4 C5 1.373(2) .
C5 C6 1.403(2) .
C6 C7 1.457(2) .
C8 C9 1.358(2) .
C8 C15 1.489(2) .
C9 C16 1.516(2) .
C10 C11 1.388(2) .
C10 C15 1.393(2) .
C11 C12 1.380(3) .
C12 C13 1.385(2) .
C13 C14 1.384(2) .
C14 C15 1.393(2) .
C16 C17 1.524(2) .
